data_7019452
loop_
_publ_author_name
'Zhang, Jie'
'Adhikary, Anubendu'
'King, Krista M.'
'Krause, Jeanette A.'
'Guan, Hairong'

_publ_section_title
;
 Substituent effects on Ni-S bond dissociation energies and kinetic
 stability of nickel arylthiolate complexes supported by a
 bis(phosphinite)-based pincer ligand.
;
_journal_issue 26
_journal_name_full 'Dalton transactions (Cambridge, England : 2003)'
_journal_page_first 7959
_journal_page_last 7968
_journal_paper_doi 10.1039/c2dt30407d
_journal_volume 41
_journal_year 2012
_chemical_formula_moiety 'C36 H27 Cl Ni O2 P2 S'
_chemical_formula_sum 'C36 H27 Cl Ni O2 P2 S'
_chemical_formula_weight 679.74
_chemical_name_systematic
;
?
;
_space_group_IT_number 14
_symmetry_cell_setting monoclinic
_symmetry_space_group_name_Hall '-P 2yn'
_symmetry_space_group_name_H-M 'P 1 21/n 1'
_atom_sites_solution_hydrogens geom
_atom_sites_solution_primary direct
_atom_sites_solution_secondary difmap
_audit_creation_method SHELXL-97
_cell_angle_alpha 90.00
_cell_angle_beta 105.3980(10)
_cell_angle_gamma 90.00
_cell_formula_units_Z 4
_cell_length_a 14.7575(3)
_cell_length_b 9.1218(2)
_cell_length_c 24.1885(5)
_cell_measurement_reflns_used 9954
_cell_measurement_temperature 150(2)
_cell_measurement_theta_max 67.83
_cell_measurement_theta_min 3.18
_cell_volume 3139.25(12)
_computing_cell_refinement 'Bruker SAINT v7.46A'
_computing_data_collection 'Bruker SMART v5.632'
_computing_data_reduction 'Bruker SAINT v7.46A'
_computing_molecular_graphics 'Bruker SHELXTL v6.14'
_computing_publication_material 'Bruker SHELXTL v6.14'
_computing_structure_refinement 'Bruker SHELXTL v6.14'
_computing_structure_solution 'Bruker SHELXTL v6.14'
_diffrn_ambient_temperature 150(2)
_diffrn_detector_area_resol_mean 0.83
_diffrn_measured_fraction_theta_full 0.990
_diffrn_measured_fraction_theta_max 0.990
_diffrn_measurement_device_type 'Bruker SMART6000 CCD'
_diffrn_measurement_method '\w scans'
_diffrn_radiation_monochromator graphite
_diffrn_radiation_source 'fine-focus sealed tube'
_diffrn_radiation_type CuK\a
_diffrn_radiation_wavelength 1.54178
_diffrn_reflns_av_R_equivalents 0.0335
_diffrn_reflns_av_sigmaI/netI 0.0242
_diffrn_reflns_limit_h_max 17
_diffrn_reflns_limit_h_min -17
_diffrn_reflns_limit_k_max 10
_diffrn_reflns_limit_k_min -10
_diffrn_reflns_limit_l_max 28
_diffrn_reflns_limit_l_min -28
_diffrn_reflns_number 26034
_diffrn_reflns_theta_full 67.88
_diffrn_reflns_theta_max 67.88
_diffrn_reflns_theta_min 3.18
_diffrn_standards_decay_% 0
_exptl_absorpt_coefficient_mu 3.516
_exptl_absorpt_correction_T_max 0.8438
_exptl_absorpt_correction_T_min 0.6388
_exptl_absorpt_correction_type multi-scan
_exptl_absorpt_process_details 'SADABS v2008/1 (Sheldrick)'
_exptl_crystal_colour yellow-orange
_exptl_crystal_density_diffrn 1.438
_exptl_crystal_density_method 'not measured'
_exptl_crystal_description plate
_exptl_crystal_F_000 1400
_exptl_crystal_size_max 0.14
_exptl_crystal_size_mid 0.12
_exptl_crystal_size_min 0.05
_refine_diff_density_max 0.373
_refine_diff_density_min -0.248
_refine_diff_density_rms 0.055
_refine_ls_extinction_method none
_refine_ls_goodness_of_fit_ref 1.043
_refine_ls_hydrogen_treatment constr
_refine_ls_matrix_type full
_refine_ls_number_parameters 388
_refine_ls_number_reflns 5630
_refine_ls_number_restraints 0
_refine_ls_restrained_S_all 1.043
_refine_ls_R_factor_all 0.0374
_refine_ls_R_factor_gt 0.0322
_refine_ls_shift/su_max 0.000
_refine_ls_shift/su_mean 0.000
_refine_ls_structure_factor_coef Fsqd
_refine_ls_weighting_details 'calc w=1/[\s^2^(Fo^2^)+(0.0519P)^2^+1.3586P] where P=(Fo^2^+2Fc^2^)/3'
_refine_ls_weighting_scheme calc
_refine_ls_wR_factor_gt 0.0851
_refine_ls_wR_factor_ref 0.0888
_reflns_number_gt 4968
_reflns_number_total 5630
_reflns_threshold_expression >2\s(I)
_cod_data_source_file c2dt30407d.txt
_cod_data_source_block 1D
_cod_depositor_comments
;
The following automatic conversions were performed:

'_symmetry_cell_setting' value 'Monoclinic' changed to 'monoclinic'
according to /home/saulius/struct/CIF-dictionaries/cif_core.dic
dictionary named 'cif_core.dic' version 2.4.1 from 2010-06-29.

Automatic conversion script
Id: cif_fix_values 1891 2012-01-12 08:04:46Z andrius 
;
_cod_original_cell_volume 3139.25(11)
_cod_original_sg_symbol_H-M P2(1)/n
_cod_database_code 7019452

loop_
_symmetry_equiv_pos_as_xyz
'x, y, z'
'-x+1/2, y+1/2, -z+1/2'
'-x, -y, -z'
'x-1/2, -y-1/2, z-1/2'

loop_
_atom_site_label
_atom_site_type_symbol
_atom_site_fract_x
_atom_site_fract_y
_atom_site_fract_z
_atom_site_U_iso_or_equiv
_atom_site_adp_type
_atom_site_occupancy
_atom_site_symmetry_multiplicity
_atom_site_calc_flag
_atom_site_refinement_flags
Ni Ni 0.30322(2) 0.18087(3) 0.089898(13) 0.02100(10) Uani 1 1 d .
P1 P 0.41324(3) 0.30789(5) 0.06940(2) 0.02136(12) Uani 1 1 d .
P2 P 0.17152(3) 0.07456(5) 0.085020(19) 0.02030(12) Uani 1 1 d .
Cl1 Cl 0.71311(4) 0.47168(8) 0.31305(3) 0.05642(18) Uani 1 1 d .
S1 S 0.37172(3) 0.08976(5) 0.17474(2) 0.02817(12) Uani 1 1 d .
O1 O 0.36485(9) 0.39112(15) 0.00761(6) 0.0292(3) Uani 1 1 d .
O2 O 0.10622(9) 0.09240(14) 0.01862(5) 0.0240(3) Uani 1 1 d .
C1 C 0.23516(12) 0.24583(19) 0.01543(7) 0.0203(4) Uani 1 1 d .
C2 C 0.27362(13) 0.3432(2) -0.01648(8) 0.0228(4) Uani 1 1 d .
C3 C 0.22534(14) 0.3929(2) -0.07069(8) 0.0285(4) Uani 1 1 d .
H3 H 0.2534 0.4608 -0.0909 0.034 Uiso 1 1 calc R
C4 C 0.13492(14) 0.3405(2) -0.09441(8) 0.0293(4) Uani 1 1 d .
H4 H 0.1007 0.3735 -0.1313 0.035 Uiso 1 1 calc R
C5 C 0.09366(13) 0.2406(2) -0.06514(8) 0.0265(4) Uani 1 1 d .
H5 H 0.0321 0.2041 -0.0817 0.032 Uiso 1 1 calc R
C6 C 0.14474(13) 0.19603(19) -0.01127(8) 0.0213(4) Uani 1 1 d .
C7 C 0.51009(13) 0.2083(2) 0.05466(8) 0.0237(4) Uani 1 1 d .
C8 C 0.56608(15) 0.2767(2) 0.02409(9) 0.0311(4) Uani 1 1 d .
H8 H 0.5514 0.3731 0.0095 0.037 Uiso 1 1 calc R
C9 C 0.64309(16) 0.2040(2) 0.01500(10) 0.0378(5) Uani 1 1 d .
H9 H 0.6814 0.2506 -0.0058 0.045 Uiso 1 1 calc R
C10 C 0.66460(15) 0.0632(2) 0.03618(9) 0.0363(5) Uani 1 1 d .
H10 H 0.7186 0.0146 0.0308 0.044 Uiso 1 1 calc R
C11 C 0.60738(15) -0.0067(2) 0.06512(9) 0.0325(5) Uani 1 1 d .
H11 H 0.6212 -0.1041 0.0786 0.039 Uiso 1 1 calc R
C12 C 0.52993(14) 0.0657(2) 0.07450(8) 0.0261(4) Uani 1 1 d .
H12 H 0.4907 0.0180 0.0944 0.031 Uiso 1 1 calc R
C13 C 0.46540(13) 0.4663(2) 0.11042(8) 0.0242(4) Uani 1 1 d .
C14 C 0.56156(15) 0.4858(2) 0.13208(9) 0.0337(5) Uani 1 1 d .
H14 H 0.6041 0.4115 0.1276 0.040 Uiso 1 1 calc R
C15 C 0.5948(2) 0.6160(3) 0.16045(11) 0.0524(7) Uani 1 1 d .
H15 H 0.6606 0.6309 0.1751 0.063 Uiso 1 1 calc R
C16 C 0.5334(3) 0.7225(3) 0.16741(11) 0.0626(9) Uani 1 1 d .
H16 H 0.5568 0.8110 0.1867 0.075 Uiso 1 1 calc R
C17 C 0.4382(3) 0.7025(3) 0.14674(12) 0.0586(8) Uani 1 1 d .
H17 H 0.3959 0.7766 0.1518 0.070 Uiso 1 1 calc R
C18 C 0.40418(18) 0.5749(2) 0.11868(10) 0.0412(5) Uani 1 1 d .
H18 H 0.3383 0.5607 0.1048 0.049 Uiso 1 1 calc R
C19 C 0.09893(14) 0.1607(2) 0.12604(8) 0.0250(4) Uani 1 1 d .
C20 C 0.00266(16) 0.1708(3) 0.10176(10) 0.0411(5) Uani 1 1 d .
H20 H -0.0250 0.1260 0.0658 0.049 Uiso 1 1 calc R
C21 C -0.0528(2) 0.2465(3) 0.13029(12) 0.0564(7) Uani 1 1 d .
H21 H -0.1187 0.2536 0.1137 0.068 Uiso 1 1 calc R
C22 C -0.0130(2) 0.3114(3) 0.18257(13) 0.0551(8) Uani 1 1 d .
H22 H -0.0513 0.3648 0.2015 0.066 Uiso 1 1 calc R
C23 C 0.0824(2) 0.2990(3) 0.20750(11) 0.0489(7) Uani 1 1 d .
H23 H 0.1094 0.3418 0.2440 0.059 Uiso 1 1 calc R
C24 C 0.13888(17) 0.2238(2) 0.17927(9) 0.0366(5) Uani 1 1 d .
H24 H 0.2046 0.2157 0.1963 0.044 Uiso 1 1 calc R
C25 C 0.16147(12) -0.1209(2) 0.09516(8) 0.0223(4) Uani 1 1 d .
C26 C 0.15295(13) -0.2162(2) 0.04899(9) 0.0271(4) Uani 1 1 d .
H26 H 0.1535 -0.1784 0.0125 0.032 Uiso 1 1 calc R
C27 C 0.14366(14) -0.3654(2) 0.05605(10) 0.0342(5) Uani 1 1 d .
H27 H 0.1368 -0.4298 0.0243 0.041 Uiso 1 1 calc R
C28 C 0.14438(16) -0.4210(2) 0.10975(11) 0.0389(5) Uani 1 1 d .
H28 H 0.1375 -0.5234 0.1146 0.047 Uiso 1 1 calc R
C29 C 0.15505(16) -0.3280(2) 0.15607(10) 0.0362(5) Uani 1 1 d .
H29 H 0.1565 -0.3667 0.1928 0.043 Uiso 1 1 calc R
C30 C 0.16370(14) -0.1773(2) 0.14907(9) 0.0294(4) Uani 1 1 d .
H30 H 0.1711 -0.1133 0.1809 0.035 Uiso 1 1 calc R
C31 C 0.46826(13) 0.2004(2) 0.21158(8) 0.0258(4) Uani 1 1 d .
C32 C 0.45349(14) 0.3333(2) 0.23638(8) 0.0290(4) Uani 1 1 d .
H32 H 0.3910 0.3675 0.2314 0.035 Uiso 1 1 calc R
C33 C 0.52785(16) 0.4165(2) 0.26808(9) 0.0335(5) Uani 1 1 d .
H33 H 0.5167 0.5058 0.2854 0.040 Uiso 1 1 calc R
C34 C 0.61833(15) 0.3675(2) 0.27407(9) 0.0353(5) Uani 1 1 d .
C35 C 0.63562(15) 0.2370(3) 0.24981(10) 0.0379(5) Uani 1 1 d .
H35 H 0.6983 0.2042 0.2544 0.045 Uiso 1 1 calc R
C36 C 0.56055(15) 0.1543(2) 0.21874(9) 0.0321(5) Uani 1 1 d .
H36 H 0.5723 0.0644 0.2020 0.038 Uiso 1 1 calc R

loop_
_atom_site_aniso_label
_atom_site_aniso_U_11
_atom_site_aniso_U_22
_atom_site_aniso_U_33
_atom_site_aniso_U_23
_atom_site_aniso_U_13
_atom_site_aniso_U_12
Ni 0.01969(17) 0.02020(17) 0.02148(17) 0.00371(12) 0.00261(12) -0.00489(12)
P1 0.0189(2) 0.0192(2) 0.0251(2) 0.00375(18) 0.00435(18) -0.00361(17)
P2 0.0203(2) 0.0202(2) 0.0200(2) 0.00111(17) 0.00454(17) -0.00470(17)
Cl1 0.0442(3) 0.0569(4) 0.0559(4) -0.0114(3) -0.0082(3) -0.0197(3)
S1 0.0301(2) 0.0258(2) 0.0242(2) 0.00632(18) -0.00057(18) -0.00708(19)
O1 0.0224(7) 0.0307(7) 0.0319(7) 0.0119(6) 0.0030(5) -0.0072(6)
O2 0.0220(6) 0.0278(7) 0.0210(6) 0.0023(5) 0.0037(5) -0.0069(5)
C1 0.0206(9) 0.0190(8) 0.0214(9) 0.0008(7) 0.0054(7) 0.0012(7)
C2 0.0208(9) 0.0205(9) 0.0271(10) 0.0014(7) 0.0065(7) -0.0007(7)
C3 0.0303(10) 0.0288(10) 0.0277(10) 0.0086(8) 0.0103(8) -0.0001(8)
C4 0.0285(10) 0.0354(11) 0.0219(10) 0.0076(8) 0.0028(8) 0.0033(8)
C5 0.0219(9) 0.0303(10) 0.0252(10) 0.0005(8) 0.0027(7) -0.0022(8)
C6 0.0227(9) 0.0196(9) 0.0227(9) 0.0003(7) 0.0080(7) -0.0005(7)
C7 0.0253(9) 0.0216(9) 0.0230(9) -0.0036(7) 0.0043(7) -0.0032(8)
C8 0.0364(11) 0.0231(10) 0.0369(11) 0.0017(8) 0.0153(9) -0.0014(8)
C9 0.0390(12) 0.0351(12) 0.0453(13) -0.0020(10) 0.0221(10) -0.0012(10)
C10 0.0328(11) 0.0372(12) 0.0390(12) -0.0098(9) 0.0095(9) 0.0057(9)
C11 0.0393(11) 0.0251(10) 0.0285(10) -0.0032(8) 0.0006(8) 0.0051(9)
C12 0.0311(10) 0.0225(9) 0.0221(9) -0.0007(7) 0.0027(7) -0.0037(8)
C13 0.0314(10) 0.0175(9) 0.0264(10) 0.0019(7) 0.0121(8) -0.0022(8)
C14 0.0320(11) 0.0352(11) 0.0354(11) -0.0069(9) 0.0117(9) -0.0099(9)
C15 0.0633(16) 0.0553(16) 0.0405(13) -0.0148(12) 0.0175(12) -0.0370(14)
C16 0.130(3) 0.0249(12) 0.0398(14) -0.0116(10) 0.0349(17) -0.0220(16)
C17 0.109(3) 0.0273(12) 0.0467(15) -0.0004(11) 0.0335(16) 0.0187(14)
C18 0.0500(14) 0.0343(12) 0.0416(13) 0.0043(10) 0.0160(10) 0.0136(10)
C19 0.0331(10) 0.0179(9) 0.0265(10) 0.0035(7) 0.0126(8) -0.0009(8)
C20 0.0394(12) 0.0516(14) 0.0332(12) 0.0060(10) 0.0115(10) 0.0146(11)
C21 0.0531(16) 0.0723(19) 0.0495(15) 0.0181(14) 0.0236(12) 0.0354(14)
C22 0.087(2) 0.0350(13) 0.0603(17) 0.0134(12) 0.0493(16) 0.0264(13)
C23 0.087(2) 0.0297(11) 0.0414(14) -0.0093(10) 0.0364(14) -0.0124(12)
C24 0.0470(13) 0.0324(11) 0.0350(12) -0.0051(9) 0.0187(10) -0.0119(10)
C25 0.0178(8) 0.0216(9) 0.0277(10) 0.0018(7) 0.0061(7) -0.0026(7)
C26 0.0236(9) 0.0285(10) 0.0302(10) -0.0010(8) 0.0091(8) -0.0003(8)
C27 0.0315(11) 0.0259(10) 0.0458(13) -0.0069(9) 0.0113(9) 0.0003(9)
C28 0.0379(12) 0.0205(10) 0.0586(15) 0.0045(10) 0.0133(10) -0.0014(9)
C29 0.0420(12) 0.0290(11) 0.0396(12) 0.0109(9) 0.0140(10) 0.0004(9)
C30 0.0324(11) 0.0264(10) 0.0297(11) 0.0016(8) 0.0086(8) -0.0033(8)
C31 0.0272(10) 0.0249(9) 0.0225(9) 0.0043(7) 0.0015(7) -0.0026(8)
C32 0.0290(10) 0.0313(11) 0.0271(10) 0.0012(8) 0.0082(8) 0.0008(8)
C33 0.0431(12) 0.0292(11) 0.0283(11) -0.0058(8) 0.0099(9) -0.0050(9)
C34 0.0328(11) 0.0372(12) 0.0296(11) -0.0008(9) -0.0028(8) -0.0097(9)
C35 0.0241(10) 0.0413(12) 0.0411(12) 0.0019(10) -0.0037(9) 0.0038(9)
C36 0.0316(11) 0.0269(10) 0.0329(11) -0.0002(8) 0.0002(8) 0.0039(8)

loop_
_atom_type_symbol
_atom_type_description
_atom_type_scat_dispersion_real
_atom_type_scat_dispersion_imag
_atom_type_scat_source
C C 0.0181 0.0091 'International Tables Vol C Tables 4.2.6.8 and 6.1.1.4'
H H 0.0000 0.0000 'International Tables Vol C Tables 4.2.6.8 and 6.1.1.4'
O O 0.0492 0.0322 'International Tables Vol C Tables 4.2.6.8 and 6.1.1.4'
P P 0.2955 0.4335 'International Tables Vol C Tables 4.2.6.8 and 6.1.1.4'
S S 0.3331 0.5567 'International Tables Vol C Tables 4.2.6.8 and 6.1.1.4'
Cl Cl 0.3639 0.7018 'International Tables Vol C Tables 4.2.6.8 and 6.1.1.4'
Ni Ni -3.0029 0.5091 'International Tables Vol C Tables 4.2.6.8 and 6.1.1.4'

loop_
_geom_angle_atom_site_label_1
_geom_angle_atom_site_label_2
_geom_angle_atom_site_label_3
_geom_angle
C1 Ni P2 81.17(6)
C1 Ni P1 81.71(6)
P2 Ni P1 162.88(2)
C1 Ni S1 174.65(6)
P2 Ni S1 93.77(2)
P1 Ni S1 103.31(2)
O1 P1 C13 98.48(8)
O1 P1 C7 103.07(8)
C13 P1 C7 105.48(9)
O1 P1 Ni 106.41(5)
C13 P1 Ni 122.73(6)
C7 P1 Ni 117.28(6)
O2 P2 C25 100.46(8)
O2 P2 C19 102.26(8)
C25 P2 C19 105.67(8)
O2 P2 Ni 107.20(5)
C25 P2 Ni 122.86(6)
C19 P2 Ni 115.47(6)
C31 S1 Ni 111.21(6)
C2 O1 P1 111.82(11)
C6 O2 P2 110.97(11)
C2 C1 C6 115.56(16)
C2 C1 Ni 122.09(13)
C6 C1 Ni 122.33(13)
O1 C2 C3 119.33(16)
O1 C2 C1 117.43(16)
C3 C2 C1 123.24(17)
C4 C3 C2 118.16(17)
C5 C4 C3 121.19(18)
C6 C5 C4 118.05(17)
C5 C6 C1 123.77(17)
C5 C6 O2 119.43(16)
C1 C6 O2 116.78(15)
C12 C7 C8 120.12(18)
C12 C7 P1 120.49(15)
C8 C7 P1 119.38(15)
C9 C8 C7 119.82(19)
C8 C9 C10 120.1(2)
C11 C10 C9 120.1(2)
C10 C11 C12 120.10(19)
C11 C12 C7 119.67(19)
C14 C13 C18 119.53(19)
C14 C13 P1 123.66(15)
C18 C13 P1 116.79(16)
C13 C14 C15 119.1(2)
C16 C15 C14 120.4(3)
C15 C16 C17 120.5(2)
C18 C17 C16 119.8(2)
C17 C18 C13 120.6(3)
C20 C19 C24 119.92(19)
C20 C19 P2 118.80(16)
C24 C19 P2 121.15(16)
C21 C20 C19 119.7(2)
C22 C21 C20 120.4(3)
C21 C22 C23 120.1(2)
C22 C23 C24 120.0(2)
C19 C24 C23 119.8(2)
C26 C25 C30 119.60(18)
C26 C25 P2 119.90(14)
C30 C25 P2 120.49(15)
C27 C26 C25 120.36(19)
C26 C27 C28 119.8(2)
C29 C28 C27 120.31(19)
C28 C29 C30 120.1(2)
C25 C30 C29 119.80(19)
C36 C31 C32 117.95(18)
C36 C31 S1 121.17(15)
C32 C31 S1 120.82(15)
C33 C32 C31 121.52(19)
C34 C33 C32 118.8(2)
C33 C34 C35 121.23(19)
C33 C34 Cl1 119.62(17)
C35 C34 Cl1 119.14(17)
C34 C35 C36 119.2(2)
C35 C36 C31 121.2(2)
C4 C3 H3 120.9
C2 C3 H3 120.9
C5 C4 H4 119.4
C3 C4 H4 119.4
C6 C5 H5 121.0
C4 C5 H5 121.0
C9 C8 H8 120.1
C7 C8 H8 120.1
C8 C9 H9 119.9
C10 C9 H9 119.9
C11 C10 H10 120.0
C9 C10 H10 120.0
C10 C11 H11 119.9
C12 C11 H11 119.9
C11 C12 H12 120.2
C7 C12 H12 120.2
C13 C14 H14 120.4
C15 C14 H14 120.4
C16 C15 H15 119.8
C14 C15 H15 119.8
C15 C16 H16 119.7
C17 C16 H16 119.7
C18 C17 H17 120.1
C16 C17 H17 120.1
C17 C18 H18 119.7
C13 C18 H18 119.7
C21 C20 H20 120.2
C19 C20 H20 120.2
C22 C21 H21 119.8
C20 C21 H21 119.8
C21 C22 H22 119.9
C23 C22 H22 119.9
C22 C23 H23 120.0
C24 C23 H23 120.0
C19 C24 H24 120.1
C23 C24 H24 120.1
C27 C26 H26 119.8
C25 C26 H26 119.8
C26 C27 H27 120.1
C28 C27 H27 120.1
C29 C28 H28 119.8
C27 C28 H28 119.8
C28 C29 H29 120.0
C30 C29 H29 120.0
C25 C30 H30 120.1
C29 C30 H30 120.1
C33 C32 H32 119.2
C31 C32 H32 119.2
C34 C33 H33 120.6
C32 C33 H33 120.6
C34 C35 H35 120.4
C36 C35 H35 120.4
C35 C36 H36 119.4
C31 C36 H36 119.4

loop_
_geom_bond_atom_site_label_1
_geom_bond_atom_site_label_2
_geom_bond_distance
Ni C1 1.9088(17)
Ni P2 2.1472(5)
Ni P1 2.1569(5)
Ni S1 2.1961(5)
P1 O1 1.6593(13)
P1 C13 1.8056(19)
P1 C7 1.8072(19)
P2 O2 1.6470(13)
P2 C25 1.8114(19)
P2 C19 1.8205(19)
Cl1 C34 1.746(2)
S1 C31 1.7800(19)
O1 C2 1.388(2)
O2 C6 1.399(2)
C1 C2 1.393(3)
C1 C6 1.395(3)
C2 C3 1.391(3)
C3 C4 1.390(3)
C4 C5 1.389(3)
C5 C6 1.382(3)
C7 C12 1.390(3)
C7 C8 1.394(3)
C8 C9 1.383(3)
C9 C10 1.388(3)
C10 C11 1.387(3)
C11 C12 1.390(3)
C13 C14 1.387(3)
C13 C18 1.390(3)
C14 C15 1.394(3)
C15 C16 1.369(4)
C16 C17 1.373(5)
C17 C18 1.373(4)
C19 C20 1.389(3)
C19 C24 1.391(3)
C20 C21 1.387(3)
C21 C22 1.379(4)
C22 C23 1.381(4)
C23 C24 1.391(3)
C25 C26 1.394(3)
C25 C30 1.394(3)
C26 C27 1.383(3)
C27 C28 1.392(3)
C28 C29 1.380(3)
C29 C30 1.395(3)
C31 C36 1.392(3)
C31 C32 1.395(3)
C32 C33 1.386(3)
C33 C34 1.379(3)
C34 C35 1.381(3)
C35 C36 1.385(3)
C3 H3 0.9500
C4 H4 0.9500
C5 H5 0.9500
C8 H8 0.9500
C9 H9 0.9500
C10 H10 0.9500
C11 H11 0.9500
C12 H12 0.9500
C14 H14 0.9500
C15 H15 0.9500
C16 H16 0.9500
C17 H17 0.9500
C18 H18 0.9500
C20 H20 0.9500
C21 H21 0.9500
C22 H22 0.9500
C23 H23 0.9500
C24 H24 0.9500
C26 H26 0.9500
C27 H27 0.9500
C28 H28 0.9500
C29 H29 0.9500
C30 H30 0.9500
C32 H32 0.9500
C33 H33 0.9500
C35 H35 0.9500
C36 H36 0.9500

loop_
_geom_torsion_atom_site_label_1
_geom_torsion_atom_site_label_2
_geom_torsion_atom_site_label_3
_geom_torsion_atom_site_label_4
_geom_torsion
C1 Ni P1 O1 5.99(8)
P2 Ni P1 O1 7.81(11)
S1 Ni P1 O1 -175.88(6)
C1 Ni P1 C13 117.84(9)
P2 Ni P1 C13 119.65(10)
S1 Ni P1 C13 -64.03(8)
C1 Ni P1 C7 -108.66(9)
P2 Ni P1 C7 -106.85(10)
S1 Ni P1 C7 69.47(7)
C1 Ni P2 O2 9.70(7)
P1 Ni P2 O2 7.88(11)
S1 Ni P2 O2 -168.53(5)
C1 Ni P2 C25 124.92(9)
P1 Ni P2 C25 123.10(10)
S1 Ni P2 C25 -53.31(8)
C1 Ni P2 C19 -103.49(9)
P1 Ni P2 C19 -105.31(10)
S1 Ni P2 C19 78.29(7)
C1 Ni S1 C31 -175.5(6)
P2 Ni S1 C31 -156.39(7)
P1 Ni S1 C31 24.70(8)
C13 P1 O1 C2 -135.28(13)
C7 P1 O1 C2 116.56(13)
Ni P1 O1 C2 -7.41(13)
C25 P2 O2 C6 -142.56(12)
C19 P2 O2 C6 108.71(12)
Ni P2 O2 C6 -13.16(12)
P2 Ni C1 C2 176.16(15)
P1 Ni C1 C2 -4.38(14)
S1 Ni C1 C2 -164.5(5)
P2 Ni C1 C6 -5.63(14)
P1 Ni C1 C6 173.83(15)
S1 Ni C1 C6 13.7(7)
P1 O1 C2 C3 -174.77(15)
P1 O1 C2 C1 4.9(2)
C6 C1 C2 O1 -177.61(16)
Ni C1 C2 O1 0.7(2)
C6 C1 C2 C3 2.1(3)
Ni C1 C2 C3 -179.61(15)
O1 C2 C3 C4 178.47(18)
C1 C2 C3 C4 -1.2(3)
C2 C3 C4 C5 -0.3(3)
C3 C4 C5 C6 0.8(3)
C4 C5 C6 C1 0.2(3)
C4 C5 C6 O2 -178.18(17)
C2 C1 C6 C5 -1.6(3)
Ni C1 C6 C5 -179.88(15)
C2 C1 C6 O2 176.86(15)
Ni C1 C6 O2 -1.5(2)
P2 O2 C6 C5 -171.37(14)
P2 O2 C6 C1 10.14(19)
O1 P1 C7 C12 -138.12(15)
C13 P1 C7 C12 119.09(16)
Ni P1 C7 C12 -21.63(17)
O1 P1 C7 C8 43.13(17)
C13 P1 C7 C8 -59.66(17)
Ni P1 C7 C8 159.62(14)
C12 C7 C8 C9 -1.9(3)
P1 C7 C8 C9 176.85(16)
C7 C8 C9 C10 0.1(3)
C8 C9 C10 C11 1.8(3)
C9 C10 C11 C12 -1.9(3)
C10 C11 C12 C7 0.1(3)
C8 C7 C12 C11 1.8(3)
P1 C7 C12 C11 -176.92(14)
O1 P1 C13 C14 -115.33(17)
C7 P1 C13 C14 -9.16(19)
Ni P1 C13 C14 128.85(15)
O1 P1 C13 C18 62.79(17)
C7 P1 C13 C18 168.96(16)
Ni P1 C13 C18 -53.03(18)
C18 C13 C14 C15 -1.7(3)
P1 C13 C14 C15 176.41(17)
C13 C14 C15 C16 0.7(4)
C14 C15 C16 C17 0.2(4)
C15 C16 C17 C18 -0.2(4)
C16 C17 C18 C13 -0.7(4)
C14 C13 C18 C17 1.7(3)
P1 C13 C18 C17 -176.53(18)
O2 P2 C19 C20 22.82(18)
C25 P2 C19 C20 -81.89(18)
Ni P2 C19 C20 138.84(15)
O2 P2 C19 C24 -153.21(16)
C25 P2 C19 C24 102.08(17)
Ni P2 C19 C24 -37.19(18)
C24 C19 C20 C21 1.3(3)
P2 C19 C20 C21 -174.77(19)
C19 C20 C21 C22 -0.1(4)
C20 C21 C22 C23 -1.3(4)
C21 C22 C23 C24 1.5(4)
C20 C19 C24 C23 -1.1(3)
P2 C19 C24 C23 174.89(16)
C22 C23 C24 C19 -0.3(3)
O2 P2 C25 C26 33.00(16)
C19 P2 C25 C26 139.02(15)
Ni P2 C25 C26 -85.50(15)
O2 P2 C25 C30 -148.04(15)
C19 P2 C25 C30 -42.01(18)
Ni P2 C25 C30 93.46(16)
C30 C25 C26 C27 2.1(3)
P2 C25 C26 C27 -178.91(15)
C25 C26 C27 C28 -1.1(3)
C26 C27 C28 C29 -0.5(3)
C27 C28 C29 C30 1.0(3)
C26 C25 C30 C29 -1.6(3)
P2 C25 C30 C29 179.44(16)
C28 C29 C30 C25 0.0(3)
Ni S1 C31 C36 -107.21(16)
Ni S1 C31 C32 75.68(16)
C36 C31 C32 C33 -1.1(3)
S1 C31 C32 C33 176.15(16)
C31 C32 C33 C34 1.3(3)
C32 C33 C34 C35 -0.9(3)
C32 C33 C34 Cl1 179.20(16)
C33 C34 C35 C36 0.2(3)
Cl1 C34 C35 C36 -179.84(17)
C34 C35 C36 C31 0.0(3)
C32 C31 C36 C35 0.4(3)
S1 C31 C36 C35 -176.81(17)
